data_2010262
loop_
_publ_author_name
' Jasinski, Jerry P. '
' Paight, Ernest S.'

_publ_contact_author
;
   Dr Jerry P. Jasinski
   Chemistry Department
   Keene State College
   229 Main St.
   Keene, New Hampshire 03431 USA
;
_publ_section_title
;
 7-Dimethylamino-4-trifluoromethylcoumarin, a new polymeric form
;
_journal_issue 12
_journal_name_full 'Acta Crystallographica Section C'
_journal_page_first 1928
_journal_page_last 1930
_journal_paper_doi 10.1107/S0108270194003616
_journal_volume 50
_journal_year 1994
_chemical_formula_sum 'C12 H10 F3 N O2'
_chemical_formula_weight 257.21
_space_group_IT_number 14
_symmetry_cell_setting monoclinic
_symmetry_space_group_name_Hall '-P 2yab'
_symmetry_space_group_name_H-M 'P 1 21/a 1'
_audit_creation_method 'from TEXRAY.INF file'
_cell_angle_alpha 90
_cell_angle_beta 91.087(9)
_cell_angle_gamma 90
_cell_formula_units_Z 4.00
_cell_length_a 7.2796(7)
_cell_length_b 15.755(2)
_cell_length_c 9.8340(10)
_cell_measurement_reflns_used 25
_cell_measurement_temperature 298.0
_cell_measurement_theta_max 25
_cell_measurement_theta_min 22.7
_cell_volume 1127.7(2)
_computing_cell_refinement 'MSC/AFC Diffractometer Control Software'
_computing_data_collection
;MSC/AFC Diffractometer Control Software (Molecular Structure Corporation,
 1988)
;
_computing_data_reduction 'PROCESS TEXSAN (Molecular Structure Corporation, 1985)'
_computing_publication_material 'FINISH TEXSAN'
_computing_structure_refinement 'LS TEXSAN'
_computing_structure_solution 'MITHRIL (Gilmore, 1984)'
_diffrn_ambient_temperature 23.0
_diffrn_measurement_device AFC6S
_diffrn_measurement_method '\w/2\q scans'
_diffrn_radiation_monochromator graphite
_diffrn_radiation_source 'X-ray tube'
_diffrn_radiation_type MoK\a
_diffrn_radiation_wavelength 0.7107
_diffrn_reflns_av_R_equivalents 0.0328
_diffrn_reflns_limit_h_max 9
_diffrn_reflns_limit_h_min 0
_diffrn_reflns_limit_k_max 19
_diffrn_reflns_limit_k_min 0
_diffrn_reflns_limit_l_max 12
_diffrn_reflns_limit_l_min -12
_diffrn_reflns_number 2073
_diffrn_reflns_theta_max 25
_diffrn_reflns_theta_min 5
_diffrn_standards_decay_% 0.99
_diffrn_standards_interval_count 150
_diffrn_standards_number 3
_exptl_absorpt_correction_T_max 1.000
_exptl_absorpt_correction_T_min 0.876
_exptl_absorpt_correction_type 'empirical \y-scans'
_exptl_absorpt_process_details \y-scan
_exptl_crystal_colour 'clear-yellow prism'
_exptl_crystal_density_diffrn 1.515
_exptl_crystal_description prism
_exptl_crystal_F_000 528.00
_exptl_crystal_size_max 0.80
_exptl_crystal_size_mid 0.75
_exptl_crystal_size_min 0.35
_refine_diff_density_max 0.29
_refine_diff_density_min -0.32
_refine_ls_extinction_coef 2.833E-5(7)
_refine_ls_extinction_method 'Zachariasen (1963), type 2 Gaussian isotropic'
_refine_ls_goodness_of_fit_obs 2.888
_refine_ls_hydrogen_treatment 'refall isotropically'
_refine_ls_matrix_type full
_refine_ls_number_parameters 204
_refine_ls_number_reflns 1460
_refine_ls_number_restraints 0
_refine_ls_R_factor_obs 0.0445
_refine_ls_shift/esd_max 0.0067
_refine_ls_structure_factor_coef F
_refine_ls_weighting_details 'w = 4Fo^2^/\s^2^(Fo^2^)'
_refine_ls_weighting_scheme calc
_refine_ls_wR_factor_obs 0.0654
_reflns_number_observed 1460
_reflns_number_total 2240
_reflns_observed_criterion I>3.00\s(I)
_cod_data_source_file cd1035.cif
_cod_data_source_block cd1035
_cod_depositor_comments
;
The following automatic conversions were performed:

'_atom_site_thermal_displace_type' tag value 'Uij' was replaced with
'Uani' value 28 times.

Automatic conversion script
Id: cif_fix_values 1646 2011-03-28 12:23:43Z adriana 

The following automatic conversions were performed:

'_refine_ls_weighting_scheme' value 'w = 4Fo^2^/\s^2^(Fo^2^)' was
changed to 'calc'. New tag '_refine_ls_weighting_details' was
created. The value of the new tag was set to 'w =
4Fo^2^/\s^2^(Fo^2^)'.

Automatic conversion script
Id: cif_fix_values 3143 2015-03-26 13:38:13Z robertas 
;
_cod_original_sg_symbol_H-M 'P 21/a'
_cod_original_formula_sum 'C12 H10 F3 N1 O2'
_cod_database_code 2010262

loop_
_symmetry_equiv_pos_as_xyz
'  +x,  +y,  +z'
'1/2-x,1/2+y,  -z'
'  -x,  -y,  -z'
'1/2+x,1/2-y,  +z'

loop_
_atom_site_aniso_label
_atom_site_aniso_U_11
_atom_site_aniso_U_22
_atom_site_aniso_U_33
_atom_site_aniso_U_12
_atom_site_aniso_U_13
_atom_site_aniso_U_23
F12A 0.0780(10) 0.101(2) 0.0630(10) -0.0270(10) -0.0320(10) 0.0150(10)
F12B 0.0840(10) 0.0540(10) 0.092(2) -0.0190(10) -0.0160(10) -0.0010(10)
F12C 0.0430(10) 0.115(2) 0.0830(10) -0.0090(10) 0.0048(10) -0.0060(10)
O1 0.0440(10) 0.0580(10) 0.0390(10) -0.0088(9) -0.0016(8) 0.0106(9)
O11 0.069(2) 0.110(2) 0.0490(10) -0.0310(10) -0.0050(10) 0.0300(10)
N13 0.059(2) 0.063(2) 0.0390(10) -0.0080(10) -0.0080(10) 0.0090(10)
C2 0.050(2) 0.064(2) 0.038(2) -0.0050(10) 0.0020(10) 0.0080(10)
C3 0.047(2) 0.052(2) 0.036(2) 0.0020(10) -0.0050(10) 0.0010(10)
C4 0.042(2) 0.041(2) 0.038(2) 0.0040(10) 0.0000(10) -0.0020(10)
C5 0.045(2) 0.047(2) 0.044(2) -0.0090(10) 0.0010(10) 0.0030(10)
C6 0.053(2) 0.050(2) 0.038(2) -0.0060(10) 0.0040(10) 0.0090(10)
C7 0.047(2) 0.041(2) 0.0340(10) 0.0050(10) -0.0020(10) 0.0000(10)
C8 0.040(2) 0.042(2) 0.040(2) -0.0030(10) -0.0020(10) 0.0010(10)
C9 0.0400(10) 0.0370(10) 0.0340(10) 0.0030(10) 0.0040(10) 0.0020(10)
C10 0.040(2) 0.036(2) 0.0360(10) 0.0010(10) 0.0020(10) -0.0010(10)
C12 0.051(2) 0.056(2) 0.050(2) -0.0040(10) -0.0080(10) 0.003(2)
C14 0.063(2) 0.067(2) 0.057(2) -0.009(2) -0.024(2) 0.011(2)
C15 0.080(3) 0.089(3) 0.037(2) -0.003(2) -0.003(2) 0.013(2)

loop_
_atom_site_label
_atom_site_fract_x
_atom_site_fract_y
_atom_site_fract_z
_atom_site_U_iso_or_equiv
_atom_site_thermal_displace_type
_atom_site_calc_flag
_atom_site_calc_attached_atom
F12A 0.8721(3) 0.14600(10) 0.3714(2) 0.0809 Uani ? ?
F12B 0.7789(3) 0.24750(10) 0.2441(2) 0.0767 Uani ? ?
F12C 0.9335(3) 0.1456(2) 0.1603(2) 0.0803 Uani ? ?
O1 0.3010(3) 0.03260(10) 0.1646(2) 0.0470 Uani ? ?
O11 0.3097(3) -0.0220(2) 0.3702(2) 0.0760 Uani ? ?
N13 0.2466(4) 0.1362(2) -0.2863(2) 0.0538 Uani ? ?
C2 0.3848(4) 0.0229(2) 0.2895(3) 0.0506 Uani ? ?
C3 0.5550(4) 0.0677(2) 0.3135(3) 0.0452 Uani ? ?
C4 0.6277(4) 0.1168(2) 0.2171(3) 0.0402 Uani ? ?
C5 0.6007(4) 0.1755(2) -0.0231(3) 0.0455 Uani ? ?
C6 0.5059(4) 0.1789(2) -0.1437(3) 0.0471 Uani ? ?
C7 0.3401(4) 0.1332(2) -0.1651(3) 0.0408 Uani ? ?
C8 0.2761(4) 0.0855(2) -0.0564(3) 0.0407 Uani ? ?
C9 0.3752(3) 0.0828(2) 0.0638(3) 0.0371 Uani ? ?
C10 0.5400(3) 0.1259(2) 0.0865(3) 0.0375 Uani ? ?
C12 0.8030(4) 0.1637(2) 0.2484(3) 0.0522 Uani ? ?
C14 0.0726(5) 0.0927(3) -0.3046(4) 0.0628 Uani ? ?
C15 0.3179(7) 0.1817(3) -0.4013(4) 0.0687 Uani ? ?
H3 0.606(4) 0.061(2) 0.398(3) 0.044(8) Uani ? ?
H5 0.716(4) 0.204(2) -0.014(3) 0.043(7) Uani ? ?
H6 0.549(4) 0.209(2) -0.214(3) 0.055(9) Uani ? ?
H8 0.164(4) 0.049(2) -0.063(2) 0.038(7) Uani ? ?
H12A 0.027(6) 0.100(3) -0.387(4) 0.100(10) Uani ? ?
H14B -0.024(7) 0.113(3) -0.239(5) 0.12(2) Uani ? ?
H14C 0.084(5) 0.033(3) -0.288(4) 0.080(10) Uani ? ?
H15A 0.443(7) 0.166(3) -0.421(4) 0.10(2) Uani ? ?
H15B 0.311(6) 0.242(3) -0.391(4) 0.090(10) Uani ? ?
H15C 0.251(6) 0.171(2) -0.478(5) 0.100(10) Uani ? ?

loop_
_atom_type_symbol
_atom_type_scat_dispersion_real
_atom_type_scat_dispersion_imag
_atom_type_scat_source
C 0.002 0.002 IntTabIV
H 0.000 0.000 IntTabIV
O 0.008 0.006 IntTabIV
N 0.004 0.003 IntTabIV
F 0.014 0.010 IntTabIV

loop_
_geom_angle_atom_site_label_1
_geom_angle_atom_site_label_2
_geom_angle_atom_site_label_3
_geom_angle
_geom_angle_publ_flag
C2 O1 C9 122.1(2) yes
C7 N13 C14 120.9(3) yes
C7 N13 C15 121.4(3) yes
C14 N13 C15 117.7(3) yes
O1 C2 O11 117.2(3) yes
O1 C2 C3 117.4(2) yes
O11 C2 C3 125.4(3) yes
C2 C3 C4 121.1(3) yes
C3 C4 C10 121.1(3) yes
C3 C4 C12 119.0(3) yes
C10 C4 C12 119.9(2) yes
C6 C5 C10 121.8(3) yes
C5 C6 C7 121.6(3) yes
N13 C7 C6 121.4(3) yes
N13 C7 C8 121.4(3) yes
C6 C7 C8 117.1(2) yes
C7 C8 C9 119.9(3) yes
O1 C9 C8 115.3(2) yes
O1 C9 C10 120.7(2) yes
C8 C9 C10 124.0(2) yes
C4 C10 C5 126.9(2) yes
C4 C10 C9 117.6(2) yes
C5 C10 C9 115.4(2) yes
F12A C12 F12B 106.4(2) yes
F12A C12 F12C 106.6(3) yes
F12A C12 C4 112.9(3) yes
F12B C12 F12C 106.6(3) yes
F12B C12 C4 111.7(3) yes

loop_
_geom_bond_atom_site_label_1
_geom_bond_atom_site_label_2
_geom_bond_site_symmetry_1
_geom_bond_site_symmetry_2
_geom_bond_distance
_geom_bond_publ_flag
F12A C12 ? ? 1.331(3) yes
F12B C12 ? ? 1.333(4) yes
F12C C12 ? ? 1.328(4) yes
O1 C2 ? ? 1.369(3) yes
O1 C9 ? ? 1.385(3) yes
O11 C2 ? ? 1.203(4) yes
N13 C7 ? ? 1.362(3) yes
N13 C14 ? ? 1.448(4) yes
N13 C15 ? ? 1.444(4) yes
C2 C3 ? ? 1.441(4) yes
C3 C4 ? ? 1.340(4) yes
C4 C10 ? ? 1.431(3) yes
C4 C12 ? ? 1.501(4) yes
C5 C6 ? ? 1.362(4) yes
C5 C10 ? ? 1.409(4) yes
C6 C7 ? ? 1.418(4) yes
C7 C8 ? ? 1.394(4) yes
C8 C9 ? ? 1.374(4) yes
C9 C10 ? ? 1.393(4) yes
